data_1531629
loop_
_publ_author_name
'Kasano, H.'
'Mashiyama, H.'
'Sato, J.'

_publ_section_title
;
 Structural change of the surroundings of K(+) in K2 Zn Br4 crystal on the
 monoclinic - orthorhombic phase transition
;
_journal_name_full Ferroelectrics
_journal_page_first 141
_journal_page_last 146
_journal_volume 269
_journal_year 2002
_chemical_formula_sum 'Br4 K2 Zn'
_chemical_name_systematic 'K2 (Zn Br4)'
_space_group_IT_number 62
_symmetry_space_group_name_Hall '-P 2n 2a'
_symmetry_space_group_name_H-M 'P m c n'
_cell_angle_alpha 90
_cell_angle_beta 90
_cell_angle_gamma 90
_cell_formula_units_Z 4
_cell_length_a 7.717
_cell_length_b 13.367
_cell_length_c 9.539
_cell_volume 983.978
_citation_journal_id_ASTM FEROA8
_cod_data_source_file Kasano_FEROA8_2002_1680.cif
_cod_data_source_block Br4K2Zn1
_cod_original_cell_volume 983.9777
_cod_original_sg_symbol_Hall '-P 2ac 2n (y,z,x)'
_cod_original_formula_sum 'Br4 K2 Zn1'
_cod_database_code 1531629

loop_
_symmetry_equiv_pos_as_xyz
x,y,z
-x,y+1/2,-z+1/2
-x+1/2,-y+1/2,z+1/2
x+1/2,-y,-z
-x,-y,-z
x,-y-1/2,z-1/2
x-1/2,y-1/2,-z-1/2
-x-1/2,y,z

loop_
_atom_site_label
_atom_site_type_symbol
_atom_site_fract_x
_atom_site_fract_y
_atom_site_fract_z
_atom_site_occupancy
_atom_site_U_iso_or_equiv
K1 K+1 0.25 0.0901 0.129 1 0.0
Zn1 Zn+2 0.25 0.4208 0.2204 1 0.0
Br3 Br-1 0.4857 0.3128 0.2882 0.5 0.0
Br2 Br-1 0.3038 0.5821 0.3223 0.5 0.0
Br4 Br-1 -0.007 0.3617 0.3266 0.5 0.0
Br1 Br-1 0.2041 0.4267 -0.0245 0.5 0.0
K2 K+1 0.25 0.6803 0.9902 1 0.0
